data_7045260
loop_
_publ_author_name
'Li, Li'
'Craze, Alexander R.'
'Akiyoshi, Ryohei'
'Tsukiashi, Asami'
'Hayami, Shinya'
'Mustonen, Outi'
'Bhadbhade, Mohan M.'
'Bhattacharyya, Saroj'
'Marjo, Christopher E.'
'Wang, Yun'
'Lindoy, Leonard F.'
'Aldrich-Wright, Janice R'
'Li, Feng'

_publ_section_title
;
 Direct monitoring of spin transitions in a dinuclear triple-stranded
 helicate iron(ii) complex through X-ray photoelectron spectroscopy.
;
_journal_issue 8
_journal_name_full 'Dalton transactions (Cambridge, England : 2003)'
_journal_page_first 2543
_journal_page_last 2548
_journal_paper_doi 10.1039/c7dt04190j
_journal_volume 47
_journal_year 2018
_chemical_formula_moiety 'C60 H42 Fe2 N12 O3 S6, 2(C2 H3 N), 4(B F4), 0.25(O)'
_chemical_formula_sum 'C64 H48.6 B4 F16 Fe2 N14 O3.25 S6'
_chemical_formula_weight 1717.07
_space_group_crystal_system triclinic
_space_group_IT_number 2
_space_group_name_Hall '-P 1'
_space_group_name_H-M_alt 'P -1'
_symmetry_space_group_name_Hall '-P 1'
_symmetry_space_group_name_H-M 'P -1'
_atom_sites_solution_hydrogens geom
_atom_sites_solution_primary dual
_audit_creation_date 2017-10-24
_audit_creation_method
;
Olex2 1.2
(compiled 2017.07.20 svn.r3457 for OlexSys, GUI svn.r5370)
;
_audit_update_record
;
2017-10-24 deposited with the CCDC.
2018-01-08 downloaded from the CCDC.
;
_cell_angle_alpha 89.52(3)
_cell_angle_beta 85.48(3)
_cell_angle_gamma 73.49(3)
_cell_formula_units_Z 2
_cell_length_a 11.806(2)
_cell_length_b 15.605(3)
_cell_length_c 22.029(4)
_cell_measurement_reflns_used 2577
_cell_measurement_temperature 293(2)
_cell_measurement_theta_max 20
_cell_measurement_theta_min 2.26
_cell_volume 3878.6(14)
_computing_cell_refinement 'ShelXL least squares'
_computing_data_collection Blueice
_computing_data_reduction XDS
_computing_molecular_graphics 'Olex2 (Dolomanov et al., 2009)'
_computing_publication_material 'Olex2 (Dolomanov et al., 2009)'
_computing_structure_refinement 'ShelXL (Sheldrick, 2015)'
_computing_structure_solution 'ShelXT (Sheldrick, 2015)'
_diffrn_ambient_temperature 298
_diffrn_measured_fraction_theta_full 0.907
_diffrn_measured_fraction_theta_max 0.907
_diffrn_measurement_device_type 'Bruker APEX-II CCD'
_diffrn_measurement_method '\w scans'
_diffrn_radiation_monochromator graphite
_diffrn_radiation_type MoK\a
_diffrn_radiation_wavelength 0.71073
_diffrn_reflns_av_R_equivalents 0.0341
_diffrn_reflns_av_unetI/netI 0.0286
_diffrn_reflns_Laue_measured_fraction_full 0.907
_diffrn_reflns_Laue_measured_fraction_max 0.907
_diffrn_reflns_limit_h_max 14
_diffrn_reflns_limit_h_min -14
_diffrn_reflns_limit_k_max 18
_diffrn_reflns_limit_k_min -18
_diffrn_reflns_limit_l_max 26
_diffrn_reflns_limit_l_min -26
_diffrn_reflns_number 47455
_diffrn_reflns_point_group_measured_fraction_full 0.907
_diffrn_reflns_point_group_measured_fraction_max 0.907
_diffrn_reflns_theta_full 24.998
_diffrn_reflns_theta_max 24.998
_diffrn_reflns_theta_min 1.361
_diffrn_standards_number 0
_exptl_absorpt_coefficient_mu 0.627
_exptl_absorpt_correction_type none
_exptl_crystal_colour red
_exptl_crystal_colour_primary red
_exptl_crystal_density_diffrn 1.470
_exptl_crystal_description needle
_exptl_crystal_F_000 1737
_exptl_crystal_preparation 'Magnetic properties'
_exptl_crystal_size_max 0.03
_exptl_crystal_size_mid 0.02
_exptl_crystal_size_min 0.01
_refine_diff_density_max 0.931
_refine_diff_density_min -0.546
_refine_diff_density_rms 0.101
_refine_ls_extinction_method none
_refine_ls_goodness_of_fit_ref 1.045
_refine_ls_hydrogen_treatment constr
_refine_ls_matrix_type full
_refine_ls_number_parameters 1153
_refine_ls_number_reflns 12382
_refine_ls_number_restraints 399
_refine_ls_restrained_S_all 1.135
_refine_ls_R_factor_all 0.0804
_refine_ls_R_factor_gt 0.0695
_refine_ls_shift/su_max 0.001
_refine_ls_shift/su_mean 0.000
_refine_ls_structure_factor_coef Fsqd
_refine_ls_weighting_details 'w=1/[\s^2^(Fo^2^)+(0.1502P)^2^+5.4685P] where P=(Fo^2^+2Fc^2^)/3'
_refine_ls_weighting_scheme calc
_refine_ls_wR_factor_gt 0.2157
_refine_ls_wR_factor_ref 0.2289
_reflns_Friedel_coverage 0.000
_reflns_number_gt 10256
_reflns_number_total 12382
_reflns_threshold_expression 'I > 2\s(I)'
_cod_data_source_file c7dt04190j2.cif
_cod_data_source_block fl199-298k_a
_cod_depositor_comments 'Adding full bibliography for 7045259--7045260.cif.'
_cod_original_cell_volume 3878.6(15)
_cod_original_formula_sum 'C64 H48.60 B4 F16 Fe2 N14 O3.25 S6'
_cod_database_code 7045260
_shelx_shelxl_version_number 2014/7
_shelx_space_group_comment
;
The symmetry employed for this shelxl refinement is uniquely defined
by the following loop, which should always be used as a source of
symmetry information in preference to the above space-group names.
They are only intended as comments.
;
_olex2_refinement_description
;
1. Fixed Uiso
 At 1.2 times of:
  All C(H) groups
 At 1.5 times of:
  All C(H,H,H) groups
2. Restrained distances
 F7AA-F8AA \\sim F7AA-F01Q \\sim F8AA-F02K \\sim F8AA-F01Q \\sim F02K-F01Q
 with sigma of 0.04
 F1-F3 \\sim F1-F4 \\sim F2-F3 \\sim F2-F4
 with sigma of 0.04
 B3-F1 \\sim B3-F2 \\sim B3-F3 \\sim B3-F4
 with sigma of 0.02
 F6AA-F9AA \\sim F6AA-F0BA \\sim F6AA-F00M \\sim F9AA-F0BA \\sim F0BA-F00M
 with sigma of 0.04
 B02Z-F6AA \\sim B02Z-F9AA \\sim B02Z-F0BA \\sim B02Z-F00M
 with sigma of 0.02
 F00N-F00W \\sim F00N-F5BA \\sim F00N-F9BA \\sim F00W-F5BA \\sim F00W-F9BA
\\sim F5BA-F9BA
 with sigma of 0.04
 B02P-F00N \\sim B02P-F00W \\sim B02P-F5BA \\sim B02P-F9BA
 with sigma of 0.02
 F0AA-F5 \\sim F0AA-F7 \\sim F0AA-F8
 with sigma of 0.04
 F6AA-F9AA \\sim F6AA-F0BA \\sim F6AA-F00M \\sim F7AA-F8AA \\sim F7AA-F01Q
\\sim F8AA-F02K \\sim F9AA-
 F0BA \\sim F0BA-F00M \\sim F02K-F01Q
 with sigma of 0.04
 B02Z-F6AA \\sim B02Z-F7AA \\sim B02Z-F8AA \\sim B02Z-F9AA \\sim B02Z-F0BA
\\sim B02Z-F02K \\sim B02Z-
 F00M \\sim B02Z-F01Q
 with sigma of 0.02
 F1-F3 \\sim F1-F4 \\sim F2-F3 \\sim F2-F4 \\sim F0AA-F5 \\sim F0AA-F7 \\sim
F0AA-F8 \\sim F5-F8
 with sigma of 0.04
 B3-F1 \\sim B3-F2 \\sim B3-F3 \\sim B3-F4 \\sim B3-F0AA \\sim B3-F5 \\sim
B3-F7 \\sim B3-F8
 with sigma of 0.02
 C1AB-C0AA \\sim C2-C1AA
 with sigma of 0.02
 N5AA-C1AB \\sim N3-C1AA
 with sigma of 0.02
 F2AA-F1AA \\sim F2AA-F4AA \\sim F2AA-F3AA \\sim F1AA-F3AA \\sim F4AA-F3AA
\\sim F2BA-F5AA \\sim F2BA-
 F3AB \\sim F5AA-F3AB \\sim F1BA-F3AB
 with sigma of 0.04
 B0AA-F2AA \\sim B0AA-F1AA \\sim B0AA-F4AA \\sim B0AA-F3AA \\sim B0AA-F2BA
\\sim B0AA-F5AA \\sim B0AA-
 F1BA \\sim B0AA-F3AB
 with sigma of 0.02
3. Rigid bond restraints
 F4AA, F5AA, F2BA, F1AA, F3AA, F3AB, F2AA, F1BA
 with sigma for 1-2 distances of 0.01 and sigma for 1-3 distances of 0.01
4. Rigid body (RIGU) restrains
 F00M, F01Q, F7AA, F9AA
 with sigma for 1-2 distances of 0.004 and sigma for 1-3 distances of 0.004
 F02K, F6AA, F8AA, F0BA
 with sigma for 1-2 distances of 0.004 and sigma for 1-3 distances of 0.004
 C1AA
 with sigma for 1-2 distances of 0.004 and sigma for 1-3 distances of 0.004
 C1AA, N3, N5AA
 with sigma for 1-2 distances of 0.004 and sigma for 1-3 distances of 0.004
 F6AA, F7AA, F8AA, F9AA, F0BA, F02K, F00M, F01Q, B02Z
 with sigma for 1-2 distances of 0.004 and sigma for 1-3 distances of 0.004
 B3, F1, F2, F3, F4, F0AA, F5, F7, F8
 with sigma for 1-2 distances of 0.004 and sigma for 1-3 distances of 0.004
 C2, N5AA, N3, C1AA, C1AB, C0AA
 with sigma for 1-2 distances of 0.004 and sigma for 1-3 distances of 0.004
 B0AA, F2AA, F1AA, F4AA, F3AA, F2BA, F5AA, F1BA, F3AB
 with sigma for 1-2 distances of 0.002 and sigma for 1-3 distances of 0.002
 Fe02, N4B
 with sigma for 1-2 distances of 0.002 and sigma for 1-3 distances of 0.002
5. Others
 Fixed Sof: C2(0.25) H2D(0.25) H2E(0.25) H2F(0.25) N5AA(0.25) N3(0.25)
 C1AA(0.25) N02V(0.5) C033(0.5) H03A(0.5) H03B(0.5) H03C(0.5) C02W(0.5)
 N0AA(0.25) C1(0.25) C4AA(0.25) H4AA(0.25) H4AB(0.25) H4AC(0.25) F6AA(0.5)
 F7AA(0.5) F8AA(0.5) F9AA(0.5) F0BA(0.5) F02K(0.5) F00M(0.5) F01Q(0.5) N1(0.5)
 C2AA(0.5) C3AA(0.5) H3AA(0.5) H3AB(0.5) H3AC(0.5) F1(0.5) F2(0.5) F3(0.5)
 F4(0.5) F0AA(0.5) F5(0.5) F7(0.5) F8(0.5) O1(0.25) C1AB(0.25) C0AA(0.25)
 H0AA(0.25) H0AB(0.25) H0AC(0.25) N0AB(0.25) C5AA(0.25) C4AB(0.25) H4AD(0.25)
 H4AE(0.25) H4AF(0.25) F2AA(0.5) F1AA(0.5) F4AA(0.5) F3AA(0.5) F2BA(0.5)
 F5AA(0.5) F1BA(0.5) F3AB(0.5)
6.a Aromatic/amide H refined with riding coordinates:
 C1A(H1A), C2A(H2A), C4A(H4A), C6A(H6A), C7A(H7A), C9A(H9A), C10A(H10A),
 C12A(H12A), C13A(H13A), C15A(H15A), C16A(H16A), C17A(H17A), C19A(H19A),
 C20A(H20A), C1B(H1B), C2B(H2B), C4B(H4B), C5B(H5B), C6B(H6B), C8B(H8B),
 C9B(H9B), C11B(H11B), C12B(H12B), C14B(H14B), C15B(H15B), C16B(H16B),
 C18B(H18B), C19B(H19B), C1C(H1C), C2C(H2C), C4C(H4C), C5C(H5C), C6C(H6C),
 C8C(H8C), C9C(H9C), C11C(H11C), C12C(H12C), C14C(H14C), C15C(H15C), C16C(H16C),
  C18C(H18C), C19C(H19C)
6.b Idealised Me refined as rotating group:
 C2(H2D,H2E,H2F), C033(H03A,H03B,H03C), C4AA(H4AA,H4AB,H4AC), C3AA(H3AA,H3AB,
 H3AC), C0AA(H0AA,H0AB,H0AC), C4AB(H4AD,H4AE,H4AF)
;
_olex2_submission_special_instructions 'No special instructions were received'

loop_
_space_group_symop_operation_xyz
'x, y, z'
'-x, -y, -z'

loop_
_atom_site_label
_atom_site_type_symbol
_atom_site_fract_x
_atom_site_fract_y
_atom_site_fract_z
_atom_site_U_iso_or_equiv
_atom_site_adp_type
_atom_site_occupancy
_atom_site_site_symmetry_order
_atom_site_calc_flag
_atom_site_refinement_flags_posn
_atom_site_refinement_flags_adp
_atom_site_refinement_flags_occupancy
_atom_site_disorder_assembly
_atom_site_disorder_group
Fe01 Fe 0.50256(5) 0.24113(4) 0.85963(3) 0.03787(19) Uani 1 1 d . . . . .
Fe02 Fe 1.00811(6) 0.69920(4) 0.64066(3) 0.03936(19) Uani 1 1 d . U . . .
S1A S 0.45233(15) -0.00181(9) 0.76859(7) 0.0645(4) Uani 1 1 d . . . . .
S2A S 1.13511(14) 0.88400(11) 0.76047(7) 0.0674(4) Uani 1 1 d . . . . .
S1B S 0.12988(12) 0.30490(11) 0.94557(8) 0.0666(4) Uani 1 1 d . . . . .
S2B S 1.3609(2) 0.61791(18) 0.52692(8) 0.1003(7) Uani 1 1 d . . . . .
S1C S 0.63417(14) 0.06202(10) 1.01562(6) 0.0635(4) Uani 1 1 d . . . . .
S2C S 0.90123(17) 0.92924(10) 0.50889(9) 0.0767(5) Uani 1 1 d . . . . .
O1A O 0.4272(3) 0.6531(2) 0.71649(18) 0.0537(9) Uani 1 1 d . . . . .
O1B O 0.9018(3) 0.4825(2) 0.91140(14) 0.0492(8) Uani 1 1 d . . . . .
O1C O 0.8643(4) 0.2951(2) 0.60382(16) 0.0692(12) Uani 1 1 d . . . . .
N1A N 0.4755(3) 0.1402(2) 0.81530(17) 0.0439(9) Uani 1 1 d . . . . .
N2A N 0.4383(3) 0.3050(2) 0.78443(17) 0.0416(8) Uani 1 1 d . . . . .
N3A N 0.8518(3) 0.7478(2) 0.69476(17) 0.0408(8) Uani 1 1 d . . . . .
N4A N 1.0557(3) 0.7832(3) 0.69627(17) 0.0441(9) Uani 1 1 d . . . . .
N1B N 0.3413(3) 0.2752(3) 0.90124(17) 0.0428(9) Uani 1 1 d . . . . .
N2B N 0.5095(3) 0.3496(3) 0.90632(17) 0.0417(8) Uani 1 1 d . . . . .
N3B N 1.0868(4) 0.5886(3) 0.69104(16) 0.0450(9) Uani 1 1 d . . . . .
N4B N 1.1682(5) 0.6571(3) 0.59394(18) 0.0582(11) Uani 1 1 d . U . . .
N1C N 0.5708(3) 0.1626(3) 0.92602(17) 0.0427(8) Uani 1 1 d . . . . .
N2C N 0.6721(3) 0.2032(2) 0.82663(17) 0.0419(8) Uani 1 1 d . . . . .
N3C N 0.9258(3) 0.6359(2) 0.58148(16) 0.0417(8) Uani 1 1 d . . . . .
N4C N 0.9540(4) 0.7975(3) 0.5799(2) 0.0515(10) Uani 1 1 d . . . . .
C1A C 0.4933(5) 0.0541(3) 0.8251(2) 0.0549(12) Uani 1 1 d . . . . .
H1A H 0.5255 0.0263 0.8599 0.066 Uiso 1 1 calc R . . . .
C2A C 0.4090(5) 0.0939(4) 0.7291(3) 0.0576(13) Uani 1 1 d . . . . .
H2A H 0.3775 0.0986 0.6914 0.069 Uiso 1 1 calc R . . . .
C3A C 0.4269(4) 0.1628(3) 0.7606(2) 0.0467(11) Uani 1 1 d . . . . .
C4A C 0.4081(4) 0.2561(3) 0.7455(2) 0.0483(11) Uani 1 1 d . . . . .
H4A H 0.3759 0.2795 0.7097 0.058 Uiso 1 1 calc R . . . .
C5A C 0.4313(4) 0.3952(3) 0.7666(2) 0.0426(10) Uani 1 1 d . . . . .
C6A C 0.3540(4) 0.4682(3) 0.7982(2) 0.0445(10) Uani 1 1 d . . . . .
H6A H 0.3028 0.4593 0.8304 0.053 Uiso 1 1 calc R . . . .
C7A C 0.3535(4) 0.5548(3) 0.7814(2) 0.0463(11) Uani 1 1 d . . . . .
H7A H 0.3026 0.6041 0.8024 0.056 Uiso 1 1 calc R . . . .
C8A C 0.4296(4) 0.5664(3) 0.7333(2) 0.0459(11) Uani 1 1 d . . . . .
C9A C 0.5033(4) 0.4946(3) 0.7014(2) 0.0506(11) Uani 1 1 d . . . . .
H9A H 0.5529 0.5037 0.6686 0.061 Uiso 1 1 calc R . . . .
C10A C 0.5046(4) 0.4084(3) 0.7177(2) 0.0480(11) Uani 1 1 d . . . . .
H10A H 0.5547 0.3597 0.6959 0.058 Uiso 1 1 calc R . . . .
C11A C 0.5366(4) 0.6714(3) 0.7085(2) 0.0469(11) Uani 1 1 d . . . . .
C12A C 0.5481(5) 0.7348(3) 0.6674(3) 0.0602(14) Uani 1 1 d . . . . .
H12A H 0.4868 0.7610 0.6431 0.072 Uiso 1 1 calc R . . . .
C13A C 0.6526(5) 0.7600(4) 0.6622(3) 0.0621(15) Uani 1 1 d . . . . .
H13A H 0.6604 0.8041 0.6349 0.075 Uiso 1 1 calc R . . . .
C14A C 0.7435(4) 0.7206(3) 0.6968(2) 0.0408(10) Uani 1 1 d . . . . .
C15A C 0.7325(5) 0.6542(4) 0.7354(3) 0.0691(17) Uani 1 1 d . . . . .
H15A H 0.7951 0.6256 0.7582 0.083 Uiso 1 1 calc R . . . .
C16A C 0.6289(5) 0.6290(4) 0.7410(3) 0.0717(18) Uani 1 1 d . . . . .
H16A H 0.6225 0.5831 0.7671 0.086 Uiso 1 1 calc R . . . .
C17A C 0.8500(4) 0.8118(3) 0.7307(2) 0.0460(10) Uani 1 1 d . . . . .
H17A H 0.7812 0.8430 0.7536 0.055 Uiso 1 1 calc R . . . .
C18A C 0.9614(4) 0.8339(3) 0.7342(2) 0.0450(10) Uani 1 1 d . . . . .
C19A C 0.9884(5) 0.8914(4) 0.7718(2) 0.0575(13) Uani 1 1 d . . . . .
H19A H 0.9348 0.9294 0.7999 0.069 Uiso 1 1 calc R . . . .
C20A C 1.1515(5) 0.8038(4) 0.7058(2) 0.0549(12) Uani 1 1 d . . . . .
H20A H 1.2240 0.7769 0.6845 0.066 Uiso 1 1 calc R . . . .
C1B C 0.2500(4) 0.2437(3) 0.9014(2) 0.0516(12) Uani 1 1 d . . . . .
H1B H 0.2506 0.1928 0.8796 0.062 Uiso 1 1 calc R . . . .
C2B C 0.2052(5) 0.3765(4) 0.9659(3) 0.0647(15) Uani 1 1 d . . . . .
H2B H 0.1749 0.4256 0.9920 0.078 Uiso 1 1 calc R . . . .
C3B C 0.3178(4) 0.3506(3) 0.9378(2) 0.0483(11) Uani 1 1 d . . . . .
C4B C 0.4161(4) 0.3879(3) 0.9397(2) 0.0491(11) Uani 1 1 d . . . . .
H4B H 0.4115 0.4374 0.9641 0.059 Uiso 1 1 calc R . . . .
C5B C 0.7076(5) 0.3382(4) 0.9359(3) 0.0590(14) Uani 1 1 d . . . . .
H5B H 0.7090 0.2841 0.9543 0.071 Uiso 1 1 calc R . . . .
C6B C 0.8051(5) 0.3712(4) 0.9362(3) 0.0592(14) Uani 1 1 d . . . . .
H6B H 0.8716 0.3393 0.9552 0.071 Uiso 1 1 calc R . . . .
C7B C 0.8038(4) 0.4504(3) 0.90883(19) 0.0428(10) Uani 1 1 d . . . . .
C8B C 0.7040(5) 0.4997(4) 0.8833(3) 0.0670(16) Uani 1 1 d . . . . .
H8B H 0.7015 0.5550 0.8664 0.080 Uiso 1 1 calc R . . . .
C9B C 0.6062(5) 0.4665(4) 0.8830(3) 0.0677(17) Uani 1 1 d . . . . .
H9B H 0.5385 0.4995 0.8654 0.081 Uiso 1 1 calc R . . . .
C10B C 0.9475(4) 0.5076(3) 0.85551(19) 0.0435(10) Uani 1 1 d . . . . .
C11B C 0.9805(6) 0.4480(4) 0.8071(2) 0.0609(14) Uani 1 1 d . . . . .
H11B H 0.9707 0.3911 0.8109 0.073 Uiso 1 1 calc R . . . .
C12B C 1.0289(6) 0.4738(4) 0.7523(2) 0.0611(14) Uani 1 1 d . . . . .
H12B H 1.0528 0.4339 0.7195 0.073 Uiso 1 1 calc R . . . .
C13B C 1.0408(4) 0.5599(3) 0.7474(2) 0.0440(10) Uani 1 1 d . . . . .
C14B C 1.0119(4) 0.6169(3) 0.7972(2) 0.0471(11) Uani 1 1 d . . . . .
H14B H 1.0234 0.6734 0.7942 0.057 Uiso 1 1 calc R . . . .
C15B C 0.9658(5) 0.5908(3) 0.8517(2) 0.0475(11) Uani 1 1 d . . . . .
H15B H 0.9473 0.6291 0.8855 0.057 Uiso 1 1 calc R . . . .
C16B C 1.1890(5) 0.5420(4) 0.6682(2) 0.0505(12) Uani 1 1 d . . . . .
H16B H 1.2297 0.4890 0.6858 0.061 Uiso 1 1 calc R . . . .
C17B C 1.2381(5) 0.5758(4) 0.6136(2) 0.0535(12) Uani 1 1 d . . . . .
C18B C 1.3423(6) 0.5436(5) 0.5821(3) 0.0750(18) Uani 1 1 d . . . . .
H18B H 1.3969 0.4891 0.5890 0.090 Uiso 1 1 calc R . . . .
C19B C 1.2241(7) 0.6861(5) 0.5482(3) 0.0802(19) Uani 1 1 d . . . . .
H19B H 1.1915 0.7398 0.5289 0.096 Uiso 1 1 calc R . . . .
C1C C 0.5299(5) 0.1373(3) 0.9774(2) 0.0523(12) Uani 1 1 d . . . . .
H1C H 0.4508 0.1583 0.9922 0.063 Uiso 1 1 calc R . . . .
C2C C 0.7401(5) 0.0653(4) 0.9606(2) 0.0595(13) Uani 1 1 d . . . . .
H2C H 0.8199 0.0338 0.9609 0.071 Uiso 1 1 calc R . . . .
C3C C 0.6909(4) 0.1218(3) 0.9152(2) 0.0488(11) Uani 1 1 d . . . . .
C4C C 0.7436(4) 0.1469(3) 0.8590(2) 0.0496(11) Uani 1 1 d . . . . .
H4C H 0.8238 0.1240 0.8470 0.059 Uiso 1 1 calc R . . . .
C5C C 0.7200(5) 0.1813(3) 0.7166(2) 0.0541(12) Uani 1 1 d . . . . .
H5C H 0.6879 0.1333 0.7181 0.065 Uiso 1 1 calc R . . . .
C6C C 0.7663(6) 0.2055(4) 0.6614(2) 0.0596(14) Uani 1 1 d . . . . .
H6C H 0.7644 0.1745 0.6258 0.071 Uiso 1 1 calc R . . . .
C7C C 0.8155(5) 0.2762(3) 0.6598(2) 0.0507(12) Uani 1 1 d . . . . .
C8C C 0.8182(5) 0.3224(3) 0.7125(2) 0.0532(12) Uani 1 1 d . . . . .
H8C H 0.8514 0.3698 0.7113 0.064 Uiso 1 1 calc R . . . .
C9C C 0.7710(5) 0.2975(3) 0.7674(2) 0.0530(12) Uani 1 1 d . . . . .
H9C H 0.7732 0.3282 0.8031 0.064 Uiso 1 1 calc R . . . .
C10C C 0.8801(6) 0.3802(3) 0.5975(2) 0.0547(13) Uani 1 1 d . . . . .
C11C C 0.7806(6) 0.4533(4) 0.5946(3) 0.0608(14) Uani 1 1 d . . . . .
H11C H 0.7051 0.4458 0.5964 0.073 Uiso 1 1 calc R . . . .
C12C C 0.7968(5) 0.5375(4) 0.5889(3) 0.0581(13) Uani 1 1 d . . . . .
H12C H 0.7312 0.5872 0.5872 0.070 Uiso 1 1 calc R . . . .
C13C C 0.9097(5) 0.5487(3) 0.58586(19) 0.0447(10) Uani 1 1 d . . . . .
C14C C 1.0063(5) 0.4745(3) 0.5865(2) 0.0467(11) Uani 1 1 d . . . . .
H14C H 1.0822 0.4814 0.5823 0.056 Uiso 1 1 calc R . . . .
C15C C 0.9920(5) 0.3896(3) 0.5933(2) 0.0523(12) Uani 1 1 d . . . . .
H15C H 1.0576 0.3399 0.5949 0.063 Uiso 1 1 calc R . . . .
C16C C 0.8709(4) 0.6881(3) 0.5410(2) 0.0458(11) Uani 1 1 d . . . . .
H16C H 0.8229 0.6695 0.5156 0.055 Uiso 1 1 calc R . . . .
C17C C 0.8866(5) 0.7769(3) 0.5366(2) 0.0493(11) Uani 1 1 d . . . . .
C18C C 0.8499(5) 0.8408(4) 0.4947(3) 0.0603(14) Uani 1 1 d . . . . .
H18C H 0.8037 0.8368 0.4631 0.072 Uiso 1 1 calc R . . . .
C19C C 0.9678(6) 0.8755(4) 0.5700(3) 0.0699(17) Uani 1 1 d . . . . .
H19C H 1.0111 0.9007 0.5944 0.084 Uiso 1 1 calc R . . . .
C00T C 0.7210(4) 0.2280(3) 0.7694(2) 0.0425(10) Uani 1 1 d . . . . .
C00X C 0.6092(4) 0.3855(3) 0.9082(2) 0.0435(10) Uani 1 1 d . . . . .
C2 C 0.971(2) 0.1605(15) 1.0511(10) 0.041(5) Uiso 0.25 1 d D U P A 1
H2D H 0.9583 0.1699 1.0088 0.061 Uiso 0.25 1 calc GR . P A 1
H2E H 0.9543 0.1058 1.0636 0.061 Uiso 0.25 1 calc GR . P A 1
H2F H 1.0512 0.1570 1.0575 0.061 Uiso 0.25 1 calc GR . P A 1
N5AA N 0.8247(17) 0.3254(13) 1.0937(9) 0.056(4) Uiso 0.25 1 d D U P B 2
N3 N 0.8376(17) 0.2857(14) 1.1104(8) 0.059(5) Uiso 0.25 1 d D U P A 1
C1AA C 0.8968(14) 0.2297(12) 1.0845(6) 0.022(3) Uiso 0.25 1 d D U P A 1
N02V N 0.4719(11) 0.6802(7) 0.9324(5) 0.077(3) Uani 0.5 1 d . . P . .
C033 C 0.4078(10) 0.7881(7) 0.8485(4) 0.053(2) Uani 0.5 1 d . . P . .
H03A H 0.3399 0.8356 0.8633 0.079 Uiso 0.5 1 calc GR . P . .
H03B H 0.3880 0.7584 0.8146 0.079 Uiso 0.5 1 calc GR . P . .
H03C H 0.4719 0.8123 0.8358 0.079 Uiso 0.5 1 calc GR . P . .
C02W C 0.4425(9) 0.7258(7) 0.8959(5) 0.050(2) Uani 0.5 1 d . . P . .
N0AA N 1.1354(15) 0.2571(11) 0.7120(8) 0.047(4) Uiso 0.25 1 d . . P C 1
C1 C 1.1058(15) 0.1966(11) 0.7132(9) 0.032(4) Uiso 0.25 1 d . . P C 1
C4AA C 1.069(2) 0.1190(18) 0.7116(14) 0.053(7) Uiso 0.25 1 d . . P C 1
H4AA H 1.0381 0.1142 0.6731 0.079 Uiso 0.25 1 calc GR . P C 1
H4AB H 1.0077 0.1219 0.7437 0.079 Uiso 0.25 1 calc GR . P C 1
H4AC H 1.1346 0.0676 0.7171 0.079 Uiso 0.25 1 calc GR . P C 1
F6AA F 0.3712(14) 0.8857(9) 0.5728(5) 0.162(5) Uani 0.5 1 d D U P D 2
F7AA F 0.2899(12) 0.8620(7) 0.5840(6) 0.129(4) Uani 0.5 1 d D U P D 1
F8AA F 0.3216(18) 0.9211(14) 0.6669(6) 0.083(4) Uani 0.5 1 d D U P D 1
F9AA F 0.3009(12) 1.0060(9) 0.5696(6) 0.114(4) Uani 0.5 1 d D U P D 2
F0BA F 0.1739(11) 0.9366(12) 0.6063(7) 0.124(5) Uani 0.5 1 d D U P D 2
F02K F 0.2929(13) 1.0296(7) 0.6011(6) 0.109(4) Uani 0.5 1 d D U P D 1
F00M F 0.322(2) 0.9438(14) 0.6660(6) 0.094(5) Uani 0.5 1 d D U P D 2
F01Q F 0.1512(8) 0.9729(9) 0.6209(7) 0.091(3) Uani 0.5 1 d D U P D 1
N1 N 0.7121(9) -0.0184(5) 0.6531(4) 0.053(2) Uani 0.5 1 d . . P . .
C2AA C 0.6526(9) 0.0007(6) 0.6180(5) 0.044(2) Uani 0.5 1 d . . P . .
C3AA C 0.5728(11) 0.0170(13) 0.5691(7) 0.094(5) Uani 0.5 1 d . . P . .
H3AA H 0.6161 -0.0086 0.5317 0.140 Uiso 0.5 1 calc GR . P . .
H3AB H 0.5398 0.0802 0.5645 0.140 Uiso 0.5 1 calc GR . P . .
H3AC H 0.5101 -0.0099 0.5790 0.140 Uiso 0.5 1 calc GR . P . .
F00N F 1.0184(4) 0.0298(3) 0.8602(2) 0.1098(16) Uani 1 1 d D . . . .
F00W F 1.0277(5) 0.1609(3) 0.8938(3) 0.1227(18) Uani 1 1 d D . . . .
B3 B 0.7094(6) 0.8463(5) 0.8924(3) 0.0830(19) Uani 1 1 d D U . . .
F1 F 0.6083(10) 0.9068(9) 0.9168(6) 0.116(4) Uani 0.5 1 d D U P E 1
F2 F 0.8003(13) 0.8725(14) 0.8683(7) 0.162(7) Uani 0.5 1 d D U P E 1
F3 F 0.7483(14) 0.7963(11) 0.9421(6) 0.162(6) Uani 0.5 1 d D U P E 1
F4 F 0.6701(14) 0.8111(14) 0.8431(6) 0.168(5) Uani 0.5 1 d D U P E 1
F0AA F 0.5904(8) 0.8814(7) 0.8921(6) 0.090(3) Uani 0.5 1 d D U P E 2
F5 F 0.7548(10) 0.9121(7) 0.8632(6) 0.094(3) Uani 0.5 1 d D U P E 2
F7 F 0.7407(14) 0.7659(7) 0.8657(7) 0.147(5) Uani 0.5 1 d D U P E 2
F8 F 0.7266(11) 0.8500(9) 0.9552(4) 0.109(3) Uani 0.5 1 d D U P E 2
F5BA F 1.1905(5) 0.0624(5) 0.8577(4) 0.157(3) Uani 1 1 d D . . . .
F9BA F 1.1052(7) 0.0402(5) 0.9450(3) 0.171(3) Uani 1 1 d D . . . .
B02P B 1.0865(6) 0.0720(4) 0.8888(3) 0.0673(18) Uani 1 1 d D . . . .
B02Z B 0.2803(7) 0.9447(5) 0.6101(3) 0.0820(18) Uani 1 1 d D U . . .
O1 O 0.6851(16) 0.1879(11) 0.5283(7) 0.067(4) Uani 0.25 1 d . . P . .
C1AB C 0.8731(18) 0.2607(15) 1.0795(8) 0.037(5) Uiso 0.25 1 d D U P B 2
C0AA C 0.941(3) 0.1807(18) 1.0580(14) 0.068(9) Uiso 0.25 1 d D U P B 2
H0AA H 0.9228 0.1343 1.0825 0.102 Uiso 0.25 1 calc GR . P B 2
H0AB H 1.0229 0.1776 1.0597 0.102 Uiso 0.25 1 calc GR . P B 2
H0AC H 0.9251 0.1731 1.0166 0.102 Uiso 0.25 1 calc GR . P B 2
N0AB N 1.1409(15) 0.2640(11) 0.7435(9) 0.050(4) Uiso 0.25 1 d . . P F 2
C5AA C 1.1158(15) 0.2100(11) 0.7319(9) 0.028(4) Uiso 0.25 1 d . . P F 2
C4AB C 1.074(2) 0.1271(18) 0.7275(13) 0.052(7) Uiso 0.25 1 d . . P F 2
H4AD H 1.0803 0.1086 0.6856 0.078 Uiso 0.25 1 calc GR . P F 2
H4AE H 0.9930 0.1402 0.7438 0.078 Uiso 0.25 1 calc GR . P F 2
H4AF H 1.1225 0.0800 0.7504 0.078 Uiso 0.25 1 calc GR . P F 2
B0AA B 0.3758(8) 0.2973(7) 0.5706(4) 0.123(2) Uani 1 1 d D U . . .
F2AA F 0.4821(11) 0.2761(10) 0.5927(8) 0.141(4) Uani 0.5 1 d D U P G 2
F1AA F 0.3042(11) 0.3552(8) 0.6169(5) 0.130(3) Uani 0.5 1 d D U P G 2
F4AA F 0.3649(13) 0.3473(10) 0.5195(5) 0.144(3) Uani 0.5 1 d D U P G 2
F3AA F 0.3350(14) 0.2274(9) 0.5655(8) 0.164(4) Uani 0.5 1 d D U P G 2
F2BA F 0.2691(10) 0.3550(9) 0.5814(7) 0.148(4) Uani 0.5 1 d D U P G 1
F5AA F 0.3897(11) 0.2706(11) 0.5107(5) 0.147(4) Uani 0.5 1 d D U P G 1
F1BA F 0.4683(11) 0.3200(8) 0.5893(8) 0.125(4) Uani 0.5 1 d D U P G 1
F3AB F 0.3736(15) 0.2162(8) 0.5985(6) 0.159(4) Uani 0.5 1 d D U P G 1

loop_
_atom_site_aniso_label
_atom_site_aniso_U_11
_atom_site_aniso_U_22
_atom_site_aniso_U_33
_atom_site_aniso_U_23
_atom_site_aniso_U_13
_atom_site_aniso_U_12
Fe01 0.0318(4) 0.0461(4) 0.0390(3) 0.0072(2) -0.0052(3) -0.0158(3)
Fe02 0.0430(4) 0.0438(3) 0.0351(3) 0.0063(2) -0.0062(3) -0.0178(3)
S1A 0.0768(10) 0.0496(7) 0.0724(9) -0.0002(6) -0.0053(8) -0.0266(6)
S2A 0.0629(9) 0.0931(11) 0.0639(8) 0.0035(7) -0.0140(7) -0.0482(8)
S1B 0.0350(7) 0.0853(10) 0.0837(10) -0.0050(8) 0.0051(7) -0.0265(7)
S2B 0.1022(16) 0.161(2) 0.0536(9) 0.0033(10) 0.0186(9) -0.0696(15)
S1C 0.0711(10) 0.0697(8) 0.0489(7) 0.0216(6) -0.0090(6) -0.0183(7)
S2C 0.0851(12) 0.0613(9) 0.0937(11) 0.0348(8) -0.0275(9) -0.0324(8)
O1A 0.0286(18) 0.0485(18) 0.088(2) 0.0170(17) -0.0153(17) -0.0156(13)
O1B 0.048(2) 0.077(2) 0.0367(15) 0.0123(14) -0.0090(14) -0.0388(17)
O1C 0.116(4) 0.054(2) 0.0457(19) -0.0083(15) 0.025(2) -0.045(2)
N1A 0.041(2) 0.045(2) 0.048(2) 0.0080(16) -0.0038(17) -0.0158(16)
N2A 0.038(2) 0.046(2) 0.0446(19) 0.0060(16) -0.0076(16) -0.0167(16)
N3A 0.037(2) 0.045(2) 0.0454(19) 0.0043(16) -0.0059(16) -0.0192(15)
N4A 0.037(2) 0.053(2) 0.044(2) 0.0111(16) -0.0033(17) -0.0164(17)
N1B 0.032(2) 0.054(2) 0.047(2) 0.0084(16) -0.0075(16) -0.0186(16)
N2B 0.033(2) 0.057(2) 0.0410(19) 0.0070(16) -0.0061(16) -0.0218(17)
N3B 0.050(2) 0.061(2) 0.0329(17) 0.0038(16) -0.0033(17) -0.0293(19)
N4B 0.078(3) 0.069(3) 0.0366(19) 0.0069(18) -0.0021(19) -0.037(2)
N1C 0.039(2) 0.052(2) 0.0409(19) 0.0081(16) -0.0036(16) -0.0182(16)
N2C 0.038(2) 0.049(2) 0.0415(19) 0.0057(16) -0.0023(16) -0.0174(16)
N3C 0.044(2) 0.0438(19) 0.0385(18) 0.0044(15) -0.0032(16) -0.0152(16)
N4C 0.053(3) 0.047(2) 0.060(2) 0.0101(18) -0.017(2) -0.0193(18)
C1A 0.054(3) 0.054(3) 0.059(3) 0.011(2) -0.003(2) -0.019(2)
C2A 0.062(3) 0.058(3) 0.057(3) 0.000(2) -0.010(3) -0.023(2)
C3A 0.043(3) 0.053(3) 0.049(2) 0.004(2) -0.007(2) -0.021(2)
C4A 0.047(3) 0.053(3) 0.050(3) 0.010(2) -0.014(2) -0.021(2)
C5A 0.041(3) 0.047(2) 0.044(2) 0.0087(18) -0.015(2) -0.0175(19)
C6A 0.034(2) 0.056(3) 0.047(2) 0.010(2) -0.009(2) -0.018(2)
C7A 0.033(2) 0.050(3) 0.057(3) 0.001(2) -0.012(2) -0.0119(19)
C8A 0.033(3) 0.048(2) 0.062(3) 0.013(2) -0.016(2) -0.0166(19)
C9A 0.039(3) 0.056(3) 0.059(3) 0.014(2) -0.003(2) -0.018(2)
C10A 0.045(3) 0.050(3) 0.049(3) 0.008(2) -0.005(2) -0.013(2)
C11A 0.035(3) 0.047(2) 0.063(3) 0.009(2) -0.013(2) -0.0166(19)
C12A 0.043(3) 0.055(3) 0.087(4) 0.026(3) -0.025(3) -0.017(2)
C13A 0.050(3) 0.063(3) 0.082(4) 0.034(3) -0.019(3) -0.027(2)
C14A 0.034(2) 0.046(2) 0.046(2) 0.0025(18) -0.0048(19) -0.0158(18)
C15A 0.047(3) 0.085(4) 0.089(4) 0.043(3) -0.032(3) -0.036(3)
C16A 0.059(4) 0.087(4) 0.086(4) 0.051(3) -0.035(3) -0.043(3)
C17A 0.038(3) 0.054(3) 0.049(2) 0.001(2) 0.002(2) -0.020(2)
C18A 0.045(3) 0.050(3) 0.044(2) 0.0027(19) -0.003(2) -0.021(2)
C19A 0.058(3) 0.071(3) 0.054(3) -0.004(2) -0.001(3) -0.036(3)
C20A 0.042(3) 0.072(3) 0.054(3) 0.014(2) -0.007(2) -0.023(2)
C1B 0.041(3) 0.059(3) 0.059(3) 0.006(2) -0.009(2) -0.020(2)
C2B 0.044(3) 0.080(4) 0.073(4) -0.014(3) 0.007(3) -0.023(3)
C3B 0.037(3) 0.064(3) 0.047(2) -0.001(2) -0.002(2) -0.020(2)
C4B 0.040(3) 0.061(3) 0.050(3) -0.004(2) -0.003(2) -0.021(2)
C5B 0.046(3) 0.068(3) 0.073(3) 0.031(3) -0.019(3) -0.030(2)
C6B 0.040(3) 0.076(3) 0.070(3) 0.028(3) -0.019(3) -0.027(2)
C7B 0.038(3) 0.064(3) 0.035(2) 0.0027(19) -0.0043(19) -0.027(2)
C8B 0.065(4) 0.069(3) 0.084(4) 0.034(3) -0.036(3) -0.039(3)
C9B 0.054(3) 0.071(3) 0.093(4) 0.031(3) -0.042(3) -0.033(3)
C10B 0.040(3) 0.065(3) 0.034(2) 0.0112(19) -0.0089(19) -0.029(2)
C11B 0.089(4) 0.058(3) 0.047(3) 0.007(2) -0.006(3) -0.040(3)
C12B 0.088(4) 0.065(3) 0.039(2) 0.000(2) 0.002(3) -0.037(3)
C13B 0.046(3) 0.056(3) 0.037(2) 0.0063(19) -0.007(2) -0.024(2)
C14B 0.050(3) 0.057(3) 0.043(2) 0.007(2) -0.006(2) -0.029(2)
C15B 0.050(3) 0.059(3) 0.038(2) 0.0011(19) -0.003(2) -0.024(2)
C16B 0.052(3) 0.068(3) 0.037(2) 0.008(2) -0.010(2) -0.025(2)
C17B 0.051(3) 0.079(3) 0.037(2) 0.002(2) -0.003(2) -0.030(3)
C18B 0.062(4) 0.122(5) 0.047(3) 0.002(3) 0.003(3) -0.036(4)
C19B 0.105(6) 0.100(5) 0.048(3) 0.009(3) 0.008(3) -0.053(4)
C1C 0.053(3) 0.061(3) 0.046(3) 0.015(2) -0.005(2) -0.021(2)
C2C 0.055(3) 0.064(3) 0.057(3) 0.016(2) -0.012(3) -0.012(2)
C3C 0.043(3) 0.053(3) 0.048(2) 0.012(2) -0.006(2) -0.010(2)
C4C 0.038(3) 0.059(3) 0.048(3) 0.009(2) -0.001(2) -0.010(2)
C5C 0.063(3) 0.055(3) 0.050(3) 0.001(2) 0.003(2) -0.029(2)
C6C 0.083(4) 0.059(3) 0.045(3) -0.008(2) 0.011(3) -0.036(3)
C7C 0.061(3) 0.050(3) 0.043(2) -0.0027(19) 0.014(2) -0.022(2)
C8C 0.068(4) 0.056(3) 0.045(3) -0.002(2) 0.002(2) -0.034(2)
C9C 0.064(3) 0.061(3) 0.041(2) -0.005(2) 0.001(2) -0.031(2)
C10C 0.082(4) 0.053(3) 0.034(2) -0.0055(19) 0.012(2) -0.030(3)
C11C 0.064(4) 0.065(3) 0.062(3) -0.006(2) 0.012(3) -0.035(3)
C12C 0.061(4) 0.053(3) 0.062(3) -0.005(2) -0.001(3) -0.022(2)
C13C 0.053(3) 0.050(2) 0.035(2) 0.0018(18) -0.001(2) -0.021(2)
C14C 0.056(3) 0.050(3) 0.036(2) 0.0030(18) 0.000(2) -0.019(2)
C15C 0.072(4) 0.050(3) 0.036(2) 0.0018(19) 0.002(2) -0.020(2)
C16C 0.049(3) 0.053(3) 0.040(2) 0.0063(19) -0.009(2) -0.022(2)
C17C 0.052(3) 0.050(3) 0.048(3) 0.009(2) -0.013(2) -0.016(2)
C18C 0.066(4) 0.063(3) 0.058(3) 0.021(2) -0.019(3) -0.025(3)
C19C 0.075(4) 0.055(3) 0.091(4) 0.022(3) -0.032(3) -0.031(3)
C00T 0.038(3) 0.049(2) 0.039(2) 0.0073(18) 0.0014(19) -0.0134(19)
C00X 0.039(3) 0.057(3) 0.040(2) 0.0044(19) -0.0067(19) -0.022(2)
N02V 0.079(8) 0.064(6) 0.079(7) 0.005(5) -0.002(6) -0.008(5)
C033 0.052(6) 0.071(6) 0.043(5) -0.001(4) -0.013(4) -0.025(5)
C02W 0.039(5) 0.061(6) 0.052(5) -0.019(5) 0.003(4) -0.016(4)
F6AA 0.188(10) 0.161(8) 0.105(7) 0.004(6) 0.019(7) -0.004(7)
F7AA 0.123(9) 0.109(6) 0.161(9) -0.026(6) 0.014(7) -0.050(6)
F8AA 0.068(7) 0.086(8) 0.095(5) 0.028(4) -0.014(5) -0.022(5)
F9AA 0.098(7) 0.154(8) 0.114(8) 0.075(7) -0.044(7) -0.068(6)
F0BA 0.134(7) 0.172(15) 0.103(10) 0.032(9) -0.036(6) -0.094(8)
F02K 0.134(9) 0.102(6) 0.111(8) 0.060(6) -0.053(7) -0.056(6)
F00M 0.108(10) 0.103(11) 0.086(5) 0.014(5) -0.033(5) -0.050(8)
F01Q 0.078(5) 0.105(7) 0.095(7) -0.013(5) -0.018(4) -0.030(4)
N1 0.067(6) 0.036(4) 0.060(5) -0.002(4) 0.002(5) -0.021(4)
C2AA 0.036(5) 0.038(5) 0.056(6) -0.006(4) 0.018(5) -0.015(4)
C3AA 0.034(7) 0.160(15) 0.079(8) 0.010(9) 0.005(6) -0.017(8)
F00N 0.085(3) 0.111(3) 0.145(4) -0.033(3) -0.037(3) -0.039(2)
F00W 0.135(4) 0.080(3) 0.157(5) -0.007(3) -0.040(4) -0.030(3)
B3 0.067(4) 0.099(4) 0.077(4) -0.002(3) 0.003(3) -0.016(3)
F1 0.111(7) 0.116(8) 0.105(9) 0.019(6) 0.032(6) -0.019(6)
F2 0.124(9) 0.307(19) 0.088(7) -0.019(10) 0.021(7) -0.124(11)
F3 0.140(10) 0.174(12) 0.134(8) 0.042(8) -0.014(7) 0.017(9)
F4 0.148(11) 0.279(15) 0.115(7) -0.031(8) 0.008(7) -0.126(11)
F0AA 0.080(5) 0.089(6) 0.102(8) 0.029(5) -0.021(4) -0.021(4)
F5 0.083(6) 0.101(6) 0.095(6) -0.014(4) 0.020(5) -0.030(5)
F7 0.169(11) 0.087(5) 0.152(10) -0.027(5) -0.007(8) 0.015(5)
F8 0.105(8) 0.142(9) 0.077(4) -0.008(5) -0.007(4) -0.031(7)
F5BA 0.084(4) 0.180(6) 0.217(7) -0.050(5) 0.034(4) -0.064(4)
F9BA 0.222(8) 0.171(6) 0.110(4) 0.029(4) -0.083(5) -0.025(5)
B02P 0.055(4) 0.081(5) 0.073(4) -0.002(3) -0.015(3) -0.029(3)
B02Z 0.098(5) 0.078(4) 0.074(4) 0.022(3) -0.013(3) -0.030(3)
O1 0.087(12) 0.087(11) 0.046(7) 0.018(7) -0.017(8) -0.053(9)
B0AA 0.113(4) 0.142(5) 0.112(4) 0.001(4) -0.052(3) -0.021(3)
F2AA 0.123(5) 0.163(10) 0.132(7) -0.013(7) -0.060(5) -0.021(5)
F1AA 0.139(6) 0.131(6) 0.112(5) 0.017(4) -0.042(4) -0.019(5)
F4AA 0.147(8) 0.169(7) 0.120(5) 0.014(5) -0.059(5) -0.041(6)
F3AA 0.165(9) 0.162(6) 0.177(10) 0.001(6) -0.068(7) -0.053(6)
F2BA 0.116(5) 0.155(7) 0.166(9) -0.011(6) -0.048(5) -0.018(4)
F5AA 0.130(7) 0.186(9) 0.120(5) -0.009(5) -0.050(4) -0.027(7)
F1BA 0.115(5) 0.129(8) 0.127(7) 0.007(6) -0.060(5) -0.012(5)
F3AB 0.195(10) 0.149(6) 0.129(7) -0.002(5) -0.037(6) -0.038(5)

loop_
_atom_type_symbol
_atom_type_description
_atom_type_scat_dispersion_real
_atom_type_scat_dispersion_imag
_atom_type_scat_source
C C 0.0033 0.0016 'International Tables Vol C Tables 4.2.6.8 and 6.1.1.4'
H H 0.0000 0.0000 'International Tables Vol C Tables 4.2.6.8 and 6.1.1.4'
B B 0.0013 0.0007 'International Tables Vol C Tables 4.2.6.8 and 6.1.1.4'
F F 0.0171 0.0103 'International Tables Vol C Tables 4.2.6.8 and 6.1.1.4'
Fe Fe 0.3463 0.8444 'International Tables Vol C Tables 4.2.6.8 and 6.1.1.4'
N N 0.0061 0.0033 'International Tables Vol C Tables 4.2.6.8 and 6.1.1.4'
O O 0.0106 0.0060 'International Tables Vol C Tables 4.2.6.8 and 6.1.1.4'
S S 0.1246 0.1234 'International Tables Vol C Tables 4.2.6.8 and 6.1.1.4'

loop_
_geom_angle_atom_site_label_1
_geom_angle_atom_site_label_2
_geom_angle_atom_site_label_3
_geom_angle
N1A Fe01 N2A 80.55(15)
N1A Fe01 N1B 93.14(16)
N1A Fe01 N2B 173.33(16)
N1A Fe01 N2C 89.42(16)
N1B Fe01 N2A 90.05(16)
N1B Fe01 N2B 80.55(16)
N1B Fe01 N2C 173.67(15)
N2B Fe01 N2A 97.19(15)
N1C Fe01 N1A 91.65(15)
N1C Fe01 N2A 171.67(16)
N1C Fe01 N1B 93.30(16)
N1C Fe01 N2B 90.88(15)
N1C Fe01 N2C 80.82(16)
N2C Fe01 N2A 96.08(16)
N2C Fe01 N2B 97.08(16)
N3A Fe02 N3B 99.12(16)
N3A Fe02 N3C 91.58(15)
N4A Fe02 N3A 79.74(15)
N4A Fe02 N3B 92.40(15)
N4A Fe02 N3C 167.45(15)
N4A Fe02 N4C 91.41(16)
N3B Fe02 N3C 97.95(14)
N4B Fe02 N3A 174.38(16)
N4B Fe02 N4A 94.78(17)
N4B Fe02 N3B 79.71(17)
N4B Fe02 N3C 94.03(17)
N4B Fe02 N4C 90.67(18)
N4C Fe02 N3A 90.74(17)
N4C Fe02 N3B 169.92(17)
N4C Fe02 N3C 79.57(15)
C2A S1A C1A 90.5(3)
C19A S2A C20A 89.9(3)
C2B S1B C1B 91.2(3)
C19B S2B C18B 90.0(3)
C2C S1C C1C 90.8(3)
C18C S2C C19C 90.0(3)
C8A O1A C11A 116.5(3)
C7B O1B C10B 115.6(3)
C7C O1C C10C 116.6(4)
C1A N1A Fe01 135.4(3)
C1A N1A C3A 110.3(4)
C3A N1A Fe01 114.3(3)
C4A N2A Fe01 115.0(3)
C4A N2A C5A 116.4(4)
C5A N2A Fe01 128.4(3)
C14A N3A Fe02 129.4(3)
C17A N3A Fe02 114.9(3)
C17A N3A C14A 115.7(4)
C18A N4A Fe02 112.9(3)
C20A N4A Fe02 137.0(4)
C20A N4A C18A 110.1(4)
C1B N1B Fe01 134.7(4)
C1B N1B C3B 111.9(4)
C3B N1B Fe01 113.4(3)
C4B N2B Fe01 115.3(3)
C4B N2B C00X 117.2(4)
C00X N2B Fe01 127.4(3)
C13B N3B Fe02 127.7(3)
C16B N3B Fe02 114.5(3)
C16B N3B C13B 117.9(4)
C17B N4B Fe02 113.5(3)
C19B N4B Fe02 136.2(5)
C19B N4B C17B 110.2(6)
C1C N1C Fe01 135.6(4)
C1C N1C C3C 111.1(4)
C3C N1C Fe01 113.3(3)
C4C N2C Fe01 115.7(3)
C4C N2C C00T 117.1(4)
C00T N2C Fe01 127.1(3)
C13C N3C Fe02 128.4(3)
C16C N3C Fe02 113.6(3)
C16C N3C C13C 117.4(4)
C17C N4C Fe02 113.7(3)
C19C N4C Fe02 136.3(4)
C19C N4C C17C 110.0(4)
S1A C1A H1A 123.0
N1A C1A S1A 114.1(4)
N1A C1A H1A 123.0
S1A C2A H2A 125.0
C3A C2A S1A 110.0(4)
C3A C2A H2A 125.0
N1A C3A C4A 113.7(4)
C2A C3A N1A 115.1(4)
C2A C3A C4A 131.2(4)
N2A C4A C3A 116.4(4)
N2A C4A H4A 121.8
C3A C4A H4A 121.8
C6A C5A N2A 121.3(4)
C10A C5A N2A 118.5(4)
C10A C5A C6A 120.1(4)
C5A C6A H6A 120.1
C5A C6A C7A 119.7(5)
C7A C6A H6A 120.1
C6A C7A H7A 120.4
C8A C7A C6A 119.1(5)
C8A C7A H7A 120.4
C7A C8A O1A 118.6(4)
C9A C8A O1A 120.4(5)
C9A C8A C7A 121.0(4)
C8A C9A H9A 119.8
C8A C9A C10A 120.4(5)
C10A C9A H9A 119.8
C5A C10A C9A 119.6(5)
C5A C10A H10A 120.2
C9A C10A H10A 120.2
C12A C11A O1A 118.0(4)
C16A C11A O1A 121.7(5)
C16A C11A C12A 120.3(5)
C11A C12A H12A 120.4
C11A C12A C13A 119.3(5)
C13A C12A H12A 120.4
C12A C13A H13A 119.7
C14A C13A C12A 120.6(5)
C14A C13A H13A 119.7
C13A C14A N3A 122.3(4)
C13A C14A C15A 119.1(5)
C15A C14A N3A 118.5(4)
C14A C15A H15A 119.7
C14A C15A C16A 120.6(5)
C16A C15A H15A 119.7
C11A C16A C15A 119.9(5)
C11A C16A H16A 120.0
C15A C16A H16A 120.0
N3A C17A H17A 121.7
N3A C17A C18A 116.6(4)
C18A C17A H17A 121.7
N4A C18A C17A 115.2(4)
C19A C18A N4A 115.2(5)
C19A C18A C17A 129.5(5)
S2A C19A H19A 125.1
C18A C19A S2A 109.8(4)
C18A C19A H19A 125.1
S2A C20A H20A 122.5
N4A C20A S2A 115.0(4)
N4A C20A H20A 122.5
S1B C1B H1B 123.3
N1B C1B S1B 113.4(4)
N1B C1B H1B 123.3
S1B C2B H2B 125.3
C3B C2B S1B 109.3(4)
C3B C2B H2B 125.3
N1B C3B C4B 114.3(4)
C2B C3B N1B 114.2(5)
C2B C3B C4B 131.5(5)
N2B C4B C3B 116.5(4)
N2B C4B H4B 121.8
C3B C4B H4B 121.8
C6B C5B H5B 120.1
C00X C5B H5B 120.1
C00X C5B C6B 119.8(5)
C5B C6B H6B 119.8
C7B C6B C5B 120.4(5)
C7B C6B H6B 119.8
C6B C7B O1B 118.7(4)
C6B C7B C8B 120.0(5)
C8B C7B O1B 121.1(4)
C7B C8B H8B 120.2
C7B C8B C9B 119.5(5)
C9B C8B H8B 120.2
C8B C9B H9B 119.8
C00X C9B C8B 120.4(5)
C00X C9B H9B 119.8
C11B C10B O1B 120.5(4)
C15B C10B O1B 118.2(4)
C15B C10B C11B 121.1(4)
C10B C11B H11B 120.2
C10B C11B C12B 119.5(5)
C12B C11B H11B 120.2
C11B C12B H12B 120.4
C13B C12B C11B 119.3(5)
C13B C12B H12B 120.4
C12B C13B N3B 120.2(4)
C14B C13B N3B 119.7(4)
C14B C13B C12B 120.1(4)
C13B C14B H14B 119.7
C13B C14B C15B 120.5(4)
C15B C14B H14B 119.7
C10B C15B C14B 119.3(4)
C10B C15B H15B 120.3
C14B C15B H15B 120.3
N3B C16B H16B 121.5
N3B C16B C17B 117.1(5)
C17B C16B H16B 121.5
N4B C17B C16B 114.6(5)
C18B C17B N4B 115.5(5)
C18B C17B C16B 129.8(6)
S2B C18B H18B 125.1
C17B C18B S2B 109.8(5)
C17B C18B H18B 125.1
S2B C19B H19B 122.8
N4B C19B S2B 114.4(6)
N4B C19B H19B 122.8
S1C C1C H1C 122.9
N1C C1C S1C 114.1(4)
N1C C1C H1C 122.9
S1C C2C H2C 125.1
C3C C2C S1C 109.7(4)
C3C C2C H2C 125.1
N1C C3C C4C 114.5(4)
C2C C3C N1C 114.3(4)
C2C C3C C4C 131.1(5)
N2C C4C C3C 115.5(4)
N2C C4C H4C 122.2
C3C C4C H4C 122.2
C6C C5C H5C 119.8
C00T C5C H5C 119.8
C00T C5C C6C 120.5(5)
C5C C6C H6C 120.3
C7C C6C C5C 119.4(5)
C7C C6C H6C 120.3
C6C C7C O1C 116.8(4)
C8C C7C O1C 122.8(4)
C8C C7C C6C 120.3(4)
C7C C8C H8C 120.2
C7C C8C C9C 119.5(5)
C9C C8C H8C 120.2
C8C C9C H9C 119.7
C00T C9C C8C 120.5(4)
C00T C9C H9C 119.7
C11C C10C O1C 118.6(6)
C15C C10C O1C 119.7(5)
C15C C10C C11C 121.7(5)
C10C C11C H11C 120.8
C12C C11C C10C 118.4(6)
C12C C11C H11C 120.8
C11C C12C H12C 119.6
C11C C12C C13C 120.8(5)
C13C C12C H12C 119.6
C12C C13C N3C 120.6(4)
C14C C13C N3C 120.3(5)
C14C C13C C12C 119.1(5)
C13C C14C H14C 119.5
C13C C14C C15C 120.9(5)
C15C C14C H14C 119.5
C10C C15C C14C 118.9(5)
C10C C15C H15C 120.5
C14C C15C H15C 120.5
N3C C16C H16C 121.2
N3C C16C C17C 117.6(4)
C17C C16C H16C 121.2
N4C C17C C16C 115.0(4)
C18C C17C N4C 115.4(5)
C18C C17C C16C 129.5(5)
S2C C18C H18C 125.3
C17C C18C S2C 109.4(4)
C17C C18C H18C 125.3
S2C C19C H19C 122.4
N4C C19C S2C 115.2(4)
N4C C19C H19C 122.4
C5C C00T N2C 120.5(4)
C9C C00T N2C 119.9(4)
C9C C00T C5C 119.7(4)
C5B C00X N2B 119.7(4)
C9B C00X N2B 120.6(4)
C9B C00X C5B 119.7(5)
H2D C2 H2E 109.5
H2D C2 H2F 109.5
H2E C2 H2F 109.5
C1AA C2 H2D 109.5
C1AA C2 H2E 109.5
C1AA C2 H2F 109.5
N3 C1AA C2 179(2)
H03A C033 H03B 109.5
H03A C033 H03C 109.5
H03B C033 H03C 109.5
C02W C033 H03A 109.5
C02W C033 H03B 109.5
C02W C033 H03C 109.5
N02V C02W C033 177.2(12)
N0AA C1 C4AA 177(3)
C1 C4AA H4AA 109.5
C1 C4AA H4AB 109.5
C1 C4AA H4AC 109.5
H4AA C4AA H4AB 109.5
H4AA C4AA H4AC 109.5
H4AB C4AA H4AC 109.5
N1 C2AA C3AA 174.1(12)
C2AA C3AA H3AA 109.5
C2AA C3AA H3AB 109.5
C2AA C3AA H3AC 109.5
H3AA C3AA H3AB 109.5
H3AA C3AA H3AC 109.5
H3AB C3AA H3AC 109.5
F1 B3 F3 102.0(9)
F1 B3 F4 102.6(10)
F2 B3 F1 121.2(13)
F2 B3 F3 106.4(11)
F2 B3 F4 103.8(10)
F3 B3 F4 122.4(14)
F0AA B3 F5 103.4(8)
F0AA B3 F8 102.1(8)
F5 B3 F8 107.2(9)
F7 B3 F0AA 108.8(9)
F7 B3 F5 116.4(10)
F7 B3 F8 117.2(10)
F00W B02P F00N 108.5(5)
F5BA B02P F00N 111.5(6)
F5BA B02P F00W 108.7(6)
F5BA B02P F9BA 108.9(7)
F9BA B02P F00N 110.9(6)
F9BA B02P F00W 108.2(6)
F7AA B02Z F01Q 96.7(8)
F8AA B02Z F7AA 102.0(10)
F8AA B02Z F01Q 105.0(11)
F9AA B02Z F6AA 82.4(9)
F0BA B02Z F6AA 115.6(11)
F0BA B02Z F9AA 110.2(10)
F0BA B02Z F00M 118.8(13)
F02K B02Z F7AA 146.4(10)
F02K B02Z F8AA 104.4(11)
F02K B02Z F01Q 96.2(9)
F00M B02Z F6AA 106.4(12)
F00M B02Z F9AA 117.8(12)
N5AA C1AB C0AA 175(3)
C1AB C0AA H0AA 109.5
C1AB C0AA H0AB 109.5
C1AB C0AA H0AC 109.5
H0AA C0AA H0AB 109.5
H0AA C0AA H0AC 109.5
H0AB C0AA H0AC 109.5
N0AB C5AA C4AB 169(2)
C5AA C4AB H4AD 109.5
C5AA C4AB H4AE 109.5
C5AA C4AB H4AF 109.5
H4AD C4AB H4AE 109.5
H4AD C4AB H4AF 109.5
H4AE C4AB H4AF 109.5
F2AA B0AA F1AA 102.0(10)
F2AA B0AA F4AA 115.8(12)
F4AA B0AA F1AA 104.8(10)
F3AA B0AA F2AA 112.5(11)
F3AA B0AA F1AA 108.5(11)
F3AA B0AA F4AA 112.2(10)
F2BA B0AA F5AA 108.6(9)
F2BA B0AA F1BA 117.7(11)
F2BA B0AA F3AB 107.8(11)
F5AA B0AA F3AB 99.6(10)
F1BA B0AA F5AA 113.8(12)
F1BA B0AA F3AB 107.6(10)

loop_
_geom_bond_atom_site_label_1
_geom_bond_atom_site_label_2
_geom_bond_distance
Fe01 N1A 1.974(4)
Fe01 N2A 2.013(4)
Fe01 N1B 1.977(4)
Fe01 N2B 2.013(4)
Fe01 N1C 1.971(4)
Fe01 N2C 1.998(4)
Fe02 N3A 2.067(4)
Fe02 N4A 2.022(4)
Fe02 N3B 2.072(4)
Fe02 N4B 2.016(5)
Fe02 N3C 2.095(4)
Fe02 N4C 2.023(4)
S1A C1A 1.703(6)
S1A C2A 1.692(6)
S2A C19A 1.702(6)
S2A C20A 1.703(6)
S1B C1B 1.702(6)
S1B C2B 1.696(6)
S2B C18B 1.718(7)
S2B C19B 1.694(8)
S1C C1C 1.712(5)
S1C C2C 1.683(6)
S2C C18C 1.698(6)
S2C C19C 1.705(6)
O1A C8A 1.394(6)
O1A C11A 1.397(6)
O1B C7B 1.389(5)
O1B C10B 1.403(5)
O1C C7C 1.385(6)
O1C C10C 1.398(6)
N1A C1A 1.319(6)
N1A C3A 1.376(6)
N2A C4A 1.287(6)
N2A C5A 1.440(6)
N3A C14A 1.454(6)
N3A C17A 1.275(6)
N4A C18A 1.388(6)
N4A C20A 1.294(6)
N1B C1B 1.305(6)
N1B C3B 1.380(6)
N2B C4B 1.272(6)
N2B C00X 1.444(6)
N3B C13B 1.435(6)
N3B C16B 1.284(7)
N4B C17B 1.389(7)
N4B C19B 1.309(7)
N1C C1C 1.299(6)
N1C C3C 1.381(6)
N2C C4C 1.286(6)
N2C C00T 1.441(6)
N3C C13C 1.427(6)
N3C C16C 1.287(6)
N4C C17C 1.385(6)
N4C C19C 1.288(7)
C1A H1A 0.9300
C2A H2A 0.9300
C2A C3A 1.359(7)
C3A C4A 1.449(7)
C4A H4A 0.9300
C5A C6A 1.392(7)
C5A C10A 1.379(7)
C6A H6A 0.9300
C6A C7A 1.398(7)
C7A H7A 0.9300
C7A C8A 1.378(7)
C8A C9A 1.367(7)
C9A H9A 0.9300
C9A C10A 1.386(7)
C10A H10A 0.9300
C11A C12A 1.363(7)
C11A C16A 1.359(7)
C12A H12A 0.9300
C12A C13A 1.394(8)
C13A H13A 0.9300
C13A C14A 1.363(7)
C14A C15A 1.364(7)
C15A H15A 0.9300
C15A C16A 1.383(8)
C16A H16A 0.9300
C17A H17A 0.9300
C17A C18A 1.458(7)
C18A C19A 1.346(7)
C19A H19A 0.9300
C20A H20A 0.9300
C1B H1B 0.9300
C2B H2B 0.9300
C2B C3B 1.372(8)
C3B C4B 1.442(7)
C4B H4B 0.9300
C5B H5B 0.9300
C5B C6B 1.389(7)
C5B C00X 1.372(7)
C6B H6B 0.9300
C6B C7B 1.367(7)
C7B C8B 1.371(7)
C8B H8B 0.9300
C8B C9B 1.395(7)
C9B H9B 0.9300
C9B C00X 1.369(7)
C10B C11B 1.377(7)
C10B C15B 1.375(7)
C11B H11B 0.9300
C11B C12B 1.401(7)
C12B H12B 0.9300
C12B C13B 1.392(7)
C13B C14B 1.377(7)
C14B H14B 0.9300
C14B C15B 1.386(7)
C15B H15B 0.9300
C16B H16B 0.9300
C16B C17B 1.454(7)
C17B C18B 1.328(8)
C18B H18B 0.9300
C19B H19B 0.9300
C1C H1C 0.9300
C2C H2C 0.9300
C2C C3C 1.379(7)
C3C C4C 1.444(7)
C4C H4C 0.9300
C5C H5C 0.9300
C5C C6C 1.388(7)
C5C C00T 1.379(7)
C6C H6C 0.9300
C6C C7C 1.383(7)
C7C C8C 1.378(7)
C8C H8C 0.9300
C8C C9C 1.391(7)
C9C H9C 0.9300
C9C C00T 1.373(7)
C10C C11C 1.391(8)
C10C C15C 1.365(8)
C11C H11C 0.9300
C11C C12C 1.383(7)
C12C H12C 0.9300
C12C C13C 1.390(8)
C13C C14C 1.375(7)
C14C H14C 0.9300
C14C C15C 1.388(7)
C15C H15C 0.9300
C16C H16C 0.9300
C16C C17C 1.451(7)
C17C C18C 1.355(7)
C18C H18C 0.9300
C19C H19C 0.9300
C2 H2D 0.9600
C2 H2E 0.9600
C2 H2F 0.9600
C2 C1AA 1.36(2)
N5AA C1AB 1.04(2)
N3 C1AA 1.08(2)
N02V C02W 1.081(14)
C033 H03A 0.9600
C033 H03B 0.9600
C033 H03C 0.9600
C033 C02W 1.423(16)
N0AA C1 1.09(3)
C1 C4AA 1.40(3)
C4AA H4AA 0.9600
C4AA H4AB 0.9600
C4AA H4AC 0.9600
F6AA B02Z 1.411(10)
F7AA B02Z 1.389(10)
F8AA B02Z 1.388(11)
F9AA B02Z 1.362(10)
F0BA B02Z 1.307(11)
F02K B02Z 1.386(10)
F00M B02Z 1.359(11)
F01Q B02Z 1.461(10)
N1 C2AA 1.069(13)
C2AA C3AA 1.460(17)
C3AA H3AA 0.9600
C3AA H3AB 0.9600
C3AA H3AC 0.9600
F00N B02P 1.367(7)
F00W B02P 1.364(7)
B3 F1 1.368(10)
B3 F2 1.325(11)
B3 F3 1.369(11)
B3 F4 1.390(10)
B3 F0AA 1.356(10)
B3 F5 1.414(10)
B3 F7 1.331(10)
B3 F8 1.416(10)
F5BA B02P 1.328(8)
F9BA B02P 1.341(8)
C1AB C0AA 1.34(3)
C0AA H0AA 0.9600
C0AA H0AB 0.9600
C0AA H0AC 0.9600
N0AB C5AA 1.01(2)
C5AA C4AB 1.52(3)
C4AB H4AD 0.9600
C4AB H4AE 0.9600
C4AB H4AF 0.9600
B0AA F2AA 1.335(11)
B0AA F1AA 1.420(11)
B0AA F4AA 1.357(11)
B0AA F3AA 1.321(11)
B0AA F2BA 1.329(11)
B0AA F5AA 1.370(11)
B0AA F1BA 1.334(11)
B0AA F3AB 1.409(11)
